data_7004344
loop_
_publ_author_name
'Wu, Hua'
'Dong, Xian-Wu'
'Liu, Hai-Yan'
'Ma, Jian-Fang'
'Li, Shun-Li'
'Yang, Jin'
'Liu, Ying-Ying'
'Su, Zhong-Min'

_publ_section_title
;
 Influence of anionic sulfonate-containing co-ligands on the solid
 structures of silver complexes supported by 4,4&#x2032;-bipyridine
 bridges
;
_journal_issue 39
_journal_name_full 'Dalton Transactions'
_journal_page_first 5331
_journal_page_last 5341
_journal_paper_doi 10.1039/b806195e
_journal_year 2008
_chemical_formula_moiety 'C10 H8 Ag N2, C10 H7 O3 S, 2(H2 O)'
_chemical_formula_sum 'C20 H19 Ag N2 O5 S'
_chemical_formula_weight 507.31
_chemical_name_systematic
;
?
;
_space_group_IT_number 43
_symmetry_cell_setting orthorhombic
_symmetry_space_group_name_Hall 'F 2 -2d'
_symmetry_space_group_name_H-M 'F d d 2'
_atom_sites_solution_hydrogens geom
_atom_sites_solution_primary direct
_atom_sites_solution_secondary difmap
_audit_creation_method SHELXL-97
_cell_angle_alpha 90.00
_cell_angle_beta 90.00
_cell_angle_gamma 90.00
_cell_formula_units_Z 16
_cell_length_a 21.952(4)
_cell_length_b 30.898(7)
_cell_length_c 11.369(5)
_cell_measurement_reflns_used 4530
_cell_measurement_temperature 293(2)
_cell_measurement_theta_max 28.3
_cell_measurement_theta_min 2.0
_cell_volume 7711(4)
_computing_cell_refinement 'Bruker SMART'
_computing_data_collection 'Bruker SMART'
_computing_data_reduction 'Bruker SAINT software (Bruker, 1999)'
_computing_molecular_graphics 'SHELXTL-PLUS (Sheldrick, 1990)'
_computing_publication_material SHELXL-97
_computing_structure_refinement 'SHELXL-97 (Sheldrick, 1997)'
_computing_structure_solution 'SHELXS-97(Sheldrick, 1997)'
_diffrn_ambient_temperature 293(2)
_diffrn_measured_fraction_theta_full 1.000
_diffrn_measured_fraction_theta_max 0.990
_diffrn_measurement_device_type 'Bruker SMART APEX CCD'
_diffrn_measurement_method 'phi and omega scans'
_diffrn_radiation_monochromator graphite
_diffrn_radiation_source 'fine-focus sealed tube'
_diffrn_radiation_type MoK\a
_diffrn_radiation_wavelength 0.71069
_diffrn_reflns_av_R_equivalents 0.0890
_diffrn_reflns_av_sigmaI/netI 0.1038
_diffrn_reflns_limit_h_max 29
_diffrn_reflns_limit_h_min -27
_diffrn_reflns_limit_k_max 22
_diffrn_reflns_limit_k_min -41
_diffrn_reflns_limit_l_max 15
_diffrn_reflns_limit_l_min -14
_diffrn_reflns_number 13871
_diffrn_reflns_theta_full 25.00
_diffrn_reflns_theta_max 28.63
_diffrn_reflns_theta_min 2.12
_diffrn_standards_decay_% 0
_diffrn_standards_interval_count 0
_diffrn_standards_interval_time .
_diffrn_standards_number 0
_exptl_absorpt_coefficient_mu 1.190
_exptl_absorpt_correction_T_max 0.812
_exptl_absorpt_correction_T_min 0.750
_exptl_absorpt_correction_type empirical
_exptl_absorpt_process_details SADABS
_exptl_crystal_colour yellow
_exptl_crystal_density_diffrn 1.748
_exptl_crystal_density_meas ?
_exptl_crystal_density_method 'not measured'
_exptl_crystal_description block
_exptl_crystal_F_000 4096
_exptl_crystal_size_max 0.28
_exptl_crystal_size_mid 0.21
_exptl_crystal_size_min 0.18
_refine_diff_density_max 0.659
_refine_diff_density_min -0.542
_refine_diff_density_rms 0.086
_refine_ls_abs_structure_details 'Flack H D (1983), Acta Cryst. A39, 876-881'
_refine_ls_abs_structure_Flack -0.05(3)
_refine_ls_extinction_method none
_refine_ls_goodness_of_fit_ref 0.862
_refine_ls_hydrogen_treatment mixed
_refine_ls_matrix_type full
_refine_ls_number_parameters 274
_refine_ls_number_reflns 4530
_refine_ls_number_restraints 7
_refine_ls_restrained_S_all 0.862
_refine_ls_R_factor_all 0.0998
_refine_ls_R_factor_gt 0.0453
_refine_ls_shift/su_max 0.000
_refine_ls_shift/su_mean 0.000
_refine_ls_structure_factor_coef Fsqd
_refine_ls_weighting_details 'calc w=1/[\s^2^(Fo^2^)+(0.0403P)^2^+0.0000P] where P=(Fo^2^+2Fc^2^)/3'
_refine_ls_weighting_scheme calc
_refine_ls_wR_factor_gt 0.0895
_refine_ls_wR_factor_ref 0.1036
_reflns_number_gt 2424
_reflns_number_total 4530
_reflns_threshold_expression >2sigma(I)
_cod_data_source_file b806195e.txt
_cod_data_source_block compd2
_cod_depositor_comments
;
The following automatic conversions were performed:
'_symmetry_cell_setting' value 'Orthorhombic' changed to 'orthorhombic'
according to '/home/saulius/struct/CIF-dictionaries/cif_core.dic'
dictionary named 'cif_core.dic' version 2.4.1 from 2010-06-29.

Automatic conversion script
Id: cif_fix_enum 1527 2010-12-29 10:47:43Z saulius 

The following automatic conversions were performed:

'_exptl_crystal_density_meas' value 'none' was changed to '?' - the
value is perceived as not measured.

Automatic conversion script
Id: cif_fix_values 3008 2015-01-20 13:52:24Z robertas 
;
_cod_database_code 7004344

loop_
_symmetry_equiv_pos_as_xyz
'x, y, z'
'-x, -y, z'
'-x+1/4, y+1/4, z+1/4'
'x+1/4, -y+1/4, z+1/4'
'x, y+1/2, z+1/2'
'-x, -y+1/2, z+1/2'
'-x+1/4, y+3/4, z+3/4'
'x+1/4, -y+3/4, z+3/4'
'x+1/2, y, z+1/2'
'-x+1/2, -y, z+1/2'
'-x+3/4, y+1/4, z+3/4'
'x+3/4, -y+1/4, z+3/4'
'x+1/2, y+1/2, z'
'-x+1/2, -y+1/2, z'
'-x+3/4, y+3/4, z+1/4'
'x+3/4, -y+3/4, z+1/4'

loop_
_atom_site_label
_atom_site_type_symbol
_atom_site_fract_x
_atom_site_fract_y
_atom_site_fract_z
_atom_site_U_iso_or_equiv
_atom_site_adp_type
_atom_site_occupancy
_atom_site_symmetry_multiplicity
_atom_site_calc_flag
_atom_site_refinement_flags
_atom_site_disorder_assembly
_atom_site_disorder_group
Ag1 Ag 0.56571(2) 0.530513(18) 1.10205(5) 0.05178(17) Uani 1 1 d . . .
C1 C 0.6957(3) 0.5878(2) 1.0065(6) 0.0489(17) Uani 1 1 d . . .
H1 H 0.7228 0.5693 1.0442 0.059 Uiso 1 1 calc R . .
C2 C 0.6545(3) 0.6105(2) 1.0696(6) 0.0529(19) Uani 1 1 d . . .
H2 H 0.6539 0.6074 1.1510 0.063 Uiso 1 1 calc R . .
C3 C 0.6125(3) 0.6386(2) 1.0168(6) 0.0525(18) Uani 1 1 d . . .
H3 H 0.5854 0.6543 1.0631 0.063 Uiso 1 1 calc R . .
C4 C 0.6115(3) 0.6428(2) 0.8995(6) 0.0503(18) Uani 1 1 d . . .
H4 H 0.5829 0.6605 0.8634 0.060 Uiso 1 1 calc R . .
C5 C 0.6560(3) 0.61934(19) 0.8299(5) 0.0404(15) Uani 1 1 d . . .
C6 C 0.6579(3) 0.6234(2) 0.7054(6) 0.0458(16) Uani 1 1 d . . .
H6 H 0.6312 0.6424 0.6685 0.055 Uiso 1 1 calc R . .
C7 C 0.6979(3) 0.6002(2) 0.6390(6) 0.0455(18) Uani 1 1 d . . .
H7 H 0.6978 0.6027 0.5575 0.055 Uiso 1 1 calc R . .
C8 C 0.7401(3) 0.5719(2) 0.6967(6) 0.0407(15) Uani 1 1 d . . .
C9 C 0.7404(3) 0.5669(2) 0.8148(6) 0.0475(17) Uani 1 1 d . . .
H9 H 0.7674 0.5477 0.8505 0.057 Uiso 1 1 calc R . .
C10 C 0.6974(3) 0.5922(2) 0.8855(5) 0.0399(15) Uani 1 1 d . . .
C11 C 0.6114(2) 0.50770(19) 0.7316(4) 0.0315(13) Uani 1 1 d . . .
H11 H 0.6413 0.4916 0.6934 0.038 Uiso 1 1 calc R . .
C12 C 0.6079(2) 0.50697(18) 0.8514(6) 0.0352(12) Uani 1 1 d . . .
H12 H 0.6361 0.4902 0.8921 0.042 Uiso 1 1 calc R . .
C13 C 0.5705(3) 0.5324(2) 0.6662(8) 0.031(2) Uani 1 1 d . . .
C14 C 0.5271(2) 0.55550(18) 0.7316(4) 0.0285(12) Uani 1 1 d . . .
H14 H 0.4985 0.5725 0.6931 0.034 Uiso 1 1 calc R . .
C15 C 0.5268(2) 0.55311(17) 0.8543(5) 0.0325(12) Uani 1 1 d . . .
H15 H 0.4978 0.5690 0.8956 0.039 Uiso 1 1 calc R . .
C16 C 0.5706(2) 0.5332(2) 0.5352(7) 0.027(2) Uani 1 1 d . . .
C17 C 0.5596(2) 0.57037(18) 0.4731(4) 0.0318(13) Uani 1 1 d . . .
H17 H 0.5538 0.5965 0.5122 0.038 Uiso 1 1 calc R . .
C18 C 0.5570(2) 0.56862(19) 0.3515(6) 0.0364(12) Uani 1 1 d . . .
H18 H 0.5490 0.5938 0.3096 0.044 Uiso 1 1 calc R . .
C19 C 0.5781(2) 0.49597(19) 0.3526(5) 0.0352(12) Uani 1 1 d . . .
H19 H 0.5849 0.4704 0.3115 0.042 Uiso 1 1 calc R . .
C20 C 0.5813(2) 0.4953(2) 0.4746(4) 0.0323(13) Uani 1 1 d . . .
H20 H 0.5903 0.4699 0.5146 0.039 Uiso 1 1 calc R . .
N1 N 0.56629(19) 0.52904(16) 0.9146(7) 0.0314(18) Uani 1 1 d . . .
N2 N 0.5659(2) 0.53158(18) 0.2928(7) 0.0363(19) Uani 1 1 d . . .
O1 O 0.8275(3) 0.5715(2) 0.5486(6) 0.113(2) Uani 1 1 d . . .
O2 O 0.8178(2) 0.50929(18) 0.6758(5) 0.0742(17) Uani 1 1 d . . .
O3 O 0.7487(3) 0.5187(2) 0.5214(5) 0.105(2) Uani 1 1 d . . .
OW1 O 0.9592(3) 0.5919(2) 0.6051(7) 0.0935(18) Uani 1 1 d D . .
S1 S 0.78971(8) 0.54177(6) 0.60644(19) 0.0594(5) Uani 1 1 d . . .
OW2 O 0.5299(3) 0.8140(2) 0.5592(6) 0.099(2) Uani 1 1 d D . .
HW1A H 0.924(2) 0.588(3) 0.603(13) 0.148 Uiso 1 1 d D . .
HW1B H 0.966(4) 0.6174(19) 0.584(10) 0.148 Uiso 1 1 d D . .
HW2A H 0.504(4) 0.803(4) 0.509(7) 0.148 Uiso 1 1 d D . .
HW2B H 0.522(5) 0.801(3) 0.623(5) 0.148 Uiso 1 1 d D . .

loop_
_atom_site_aniso_label
_atom_site_aniso_U_11
_atom_site_aniso_U_22
_atom_site_aniso_U_33
_atom_site_aniso_U_23
_atom_site_aniso_U_13
_atom_site_aniso_U_12
Ag1 0.0732(3) 0.0651(3) 0.01700(16) 0.0010(3) -0.0010(3) -0.0081(3)
C1 0.059(4) 0.049(5) 0.039(4) -0.009(3) -0.001(3) -0.012(4)
C2 0.068(5) 0.047(4) 0.043(5) -0.017(4) 0.008(4) -0.018(4)
C3 0.057(4) 0.048(5) 0.053(4) -0.020(4) 0.023(4) -0.013(4)
C4 0.048(4) 0.036(4) 0.066(5) -0.007(3) 0.003(3) -0.011(3)
C5 0.046(3) 0.038(4) 0.037(4) -0.007(3) 0.002(3) -0.016(3)
C6 0.049(4) 0.043(4) 0.046(4) 0.007(3) -0.004(3) -0.003(3)
C7 0.042(4) 0.047(4) 0.047(4) -0.006(3) -0.002(3) -0.009(3)
C8 0.040(3) 0.042(4) 0.041(3) -0.009(3) 0.010(3) -0.003(3)
C9 0.045(4) 0.045(4) 0.052(4) 0.004(3) -0.001(3) -0.007(3)
C10 0.039(3) 0.038(4) 0.042(4) 0.000(3) -0.003(3) -0.012(3)
C11 0.040(3) 0.027(3) 0.027(3) -0.002(2) -0.003(2) -0.001(3)
C12 0.039(3) 0.035(3) 0.032(3) 0.004(3) -0.010(3) -0.002(2)
C13 0.041(5) 0.026(5) 0.025(5) 0.003(3) -0.002(3) -0.003(3)
C14 0.037(3) 0.028(3) 0.021(3) -0.004(2) -0.001(2) 0.003(3)
C15 0.040(3) 0.034(3) 0.023(2) 0.003(3) 0.003(3) -0.001(2)
C16 0.026(4) 0.036(5) 0.018(5) 0.001(3) 0.000(2) -0.002(3)
C17 0.049(4) 0.024(3) 0.022(3) -0.002(2) -0.001(2) 0.003(3)
C18 0.048(3) 0.038(3) 0.023(2) 0.009(3) -0.004(3) 0.009(3)
C19 0.052(3) 0.033(3) 0.021(2) -0.002(3) 0.004(3) 0.009(3)
C20 0.043(3) 0.033(4) 0.020(3) 0.003(2) -0.002(2) 0.000(3)
N1 0.034(4) 0.040(4) 0.021(5) 0.002(2) -0.0043(19) -0.006(2)
N2 0.049(4) 0.044(4) 0.015(5) 0.003(2) 0.003(2) -0.005(3)
O1 0.127(5) 0.092(5) 0.119(6) 0.005(4) 0.080(4) 0.012(4)
O2 0.077(4) 0.072(4) 0.074(4) 0.003(3) 0.001(3) 0.042(3)
O3 0.121(5) 0.122(6) 0.073(4) -0.041(4) -0.036(4) 0.039(4)
OW1 0.112(4) 0.099(5) 0.069(4) -0.009(5) -0.013(5) 0.039(4)
S1 0.0654(11) 0.0718(14) 0.0410(9) 0.0054(12) 0.0168(11) 0.0179(10)
OW2 0.118(5) 0.092(5) 0.085(5) 0.019(4) 0.033(4) 0.021(4)

loop_
_atom_type_symbol
_atom_type_description
_atom_type_scat_dispersion_real
_atom_type_scat_dispersion_imag
_atom_type_scat_source
C C 0.0033 0.0016 'International Tables Vol C Tables 4.2.6.8 and 6.1.1.4'
H H 0.0000 0.0000 'International Tables Vol C Tables 4.2.6.8 and 6.1.1.4'
N N 0.0061 0.0033 'International Tables Vol C Tables 4.2.6.8 and 6.1.1.4'
O O 0.0106 0.0060 'International Tables Vol C Tables 4.2.6.8 and 6.1.1.4'
S S 0.1246 0.1234 'International Tables Vol C Tables 4.2.6.8 and 6.1.1.4'
Ag Ag -0.8971 1.1015 'International Tables Vol C Tables 4.2.6.8 and 6.1.1.4'

loop_
_geom_angle_atom_site_label_1
_geom_angle_atom_site_label_2
_geom_angle_atom_site_label_3
_geom_angle
_geom_angle_site_symmetry_1
_geom_angle_site_symmetry_3
_geom_angle_publ_flag
N1 Ag1 N2 179.4(2) . 1_556 ?
C2 C1 C10 119.7(7) . . ?
C2 C1 H1 120.2 . . ?
C10 C1 H1 120.2 . . ?
C1 C2 C3 122.3(7) . . ?
C1 C2 H2 118.8 . . ?
C3 C2 H2 118.8 . . ?
C4 C3 C2 119.8(6) . . ?
C4 C3 H3 120.1 . . ?
C2 C3 H3 120.1 . . ?
C3 C4 C5 119.0(6) . . ?
C3 C4 H4 120.5 . . ?
C5 C4 H4 120.5 . . ?
C10 C5 C6 119.2(6) . . ?
C10 C5 C4 119.6(6) . . ?
C6 C5 C4 121.3(6) . . ?
C7 C6 C5 121.6(6) . . ?
C7 C6 H6 119.2 . . ?
C5 C6 H6 119.2 . . ?
C6 C7 C8 118.9(6) . . ?
C6 C7 H7 120.5 . . ?
C8 C7 H7 120.5 . . ?
C9 C8 C7 121.9(6) . . ?
C9 C8 S1 120.9(5) . . ?
C7 C8 S1 117.1(5) . . ?
C8 C9 C10 118.7(6) . . ?
C8 C9 H9 120.7 . . ?
C10 C9 H9 120.7 . . ?
C1 C10 C5 119.6(6) . . ?
C1 C10 C9 120.7(6) . . ?
C5 C10 C9 119.6(5) . . ?
C12 C11 C13 120.4(6) . . ?
C12 C11 H11 119.8 . . ?
C13 C11 H11 119.8 . . ?
N1 C12 C11 124.2(6) . . ?
N1 C12 H12 117.9 . . ?
C11 C12 H12 117.9 . . ?
C11 C13 C14 115.7(7) . . ?
C11 C13 C16 122.8(6) . . ?
C14 C13 C16 121.5(6) . . ?
C15 C14 C13 120.4(6) . . ?
C15 C14 H14 119.8 . . ?
C13 C14 H14 119.8 . . ?
N1 C15 C14 122.6(6) . . ?
N1 C15 H15 118.7 . . ?
C14 C15 H15 118.7 . . ?
C17 C16 C20 119.0(7) . . ?
C17 C16 C13 122.0(6) . . ?
C20 C16 C13 119.0(6) . . ?
C16 C17 C18 119.3(6) . . ?
C16 C17 H17 120.4 . . ?
C18 C17 H17 120.4 . . ?
N2 C18 C17 121.7(6) . . ?
N2 C18 H18 119.2 . . ?
C17 C18 H18 119.2 . . ?
N2 C19 C20 122.4(6) . . ?
N2 C19 H19 118.8 . . ?
C20 C19 H19 118.8 . . ?
C16 C20 C19 118.6(6) . . ?
C16 C20 H20 120.7 . . ?
C19 C20 H20 120.7 . . ?
C15 N1 C12 116.7(7) . . ?
C15 N1 Ag1 119.9(5) . . ?
C12 N1 Ag1 123.2(5) . . ?
C19 N2 C18 119.0(7) . . ?
C19 N2 Ag1 120.2(5) . 1_554 ?
C18 N2 Ag1 120.8(5) . 1_554 ?
HW1A OW1 HW1B 107(5) . . ?
O1 S1 O2 117.8(4) . . ?
O1 S1 O3 111.3(5) . . ?
O2 S1 O3 106.5(4) . . ?
O1 S1 C8 107.0(3) . . ?
O2 S1 C8 108.6(3) . . ?
O3 S1 C8 104.8(3) . . ?
HW2A OW2 HW2B 105(5) . . ?

loop_
_geom_bond_atom_site_label_1
_geom_bond_atom_site_label_2
_geom_bond_distance
_geom_bond_site_symmetry_2
_geom_bond_publ_flag
Ag1 N1 2.132(8) . ?
Ag1 N2 2.169(8) 1_556 ?
C1 C2 1.353(9) . ?
C1 C10 1.382(8) . ?
C1 H1 0.9300 . ?
C2 C3 1.401(9) . ?
C2 H2 0.9300 . ?
C3 C4 1.340(9) . ?
C3 H3 0.9300 . ?
C4 C5 1.451(8) . ?
C4 H4 0.9300 . ?
C5 C10 1.390(8) . ?
C5 C6 1.421(8) . ?
C6 C7 1.362(9) . ?
C6 H6 0.9300 . ?
C7 C8 1.434(9) . ?
C7 H7 0.9300 . ?
C8 C9 1.352(9) . ?
C8 S1 1.763(6) . ?
C9 C10 1.466(8) . ?
C9 H9 0.9300 . ?
C11 C12 1.364(8) . ?
C11 C13 1.393(8) . ?
C11 H11 0.9300 . ?
C12 N1 1.348(8) . ?
C12 H12 0.9300 . ?
C13 C14 1.403(8) . ?
C13 C16 1.490(6) . ?
C14 C15 1.396(8) . ?
C14 H14 0.9300 . ?
C15 N1 1.332(7) . ?
C15 H15 0.9300 . ?
C16 C17 1.369(9) . ?
C16 C20 1.379(9) . ?
C17 C18 1.384(8) . ?
C17 H17 0.9300 . ?
C18 N2 1.339(8) . ?
C18 H18 0.9300 . ?
C19 N2 1.321(8) . ?
C19 C20 1.389(8) . ?
C19 H19 0.9300 . ?
C20 H20 0.9300 . ?
N2 Ag1 2.169(8) 1_554 ?
O1 S1 1.402(6) . ?
O2 S1 1.417(5) . ?
O3 S1 1.501(6) . ?
OW1 HW1A 0.78(4) . ?
OW1 HW1B 0.84(4) . ?
OW2 HW2A 0.87(4) . ?
OW2 HW2B 0.84(4) . ?

loop_
_geom_hbond_atom_site_label_D
_geom_hbond_atom_site_label_H
_geom_hbond_atom_site_label_A
_geom_hbond_distance_DH
_geom_hbond_distance_HA
_geom_hbond_distance_DA
_geom_hbond_angle_DHA
_geom_hbond_site_symmetry_A
OW2 HW2B O3 0.84(4) 2.02(5) 2.858(9) 177(10) 3_655
OW1 HW1A O1 0.78(4) 2.27(6) 3.027(9) 165(15) .
OW1 HW1B OW2 0.84(4) 2.14(5) 2.965(10) 168(11) 14_665

loop_
_geom_torsion_atom_site_label_1
_geom_torsion_atom_site_label_2
_geom_torsion_atom_site_label_3
_geom_torsion_atom_site_label_4
_geom_torsion
_geom_torsion_site_symmetry_1
_geom_torsion_site_symmetry_2
_geom_torsion_site_symmetry_3
_geom_torsion_site_symmetry_4
_geom_torsion_publ_flag
C10 C1 C2 C3 0.3(10) . . . . ?
C1 C2 C3 C4 1.5(10) . . . . ?
C2 C3 C4 C5 -2.5(9) . . . . ?
C3 C4 C5 C10 1.7(8) . . . . ?
C3 C4 C5 C6 -178.5(6) . . . . ?
C10 C5 C6 C7 2.4(9) . . . . ?
C4 C5 C6 C7 -177.4(6) . . . . ?
C5 C6 C7 C8 -1.8(10) . . . . ?
C6 C7 C8 C9 1.6(10) . . . . ?
C6 C7 C8 S1 178.7(5) . . . . ?
C7 C8 C9 C10 -1.9(9) . . . . ?
S1 C8 C9 C10 -178.8(4) . . . . ?
C2 C1 C10 C5 -1.1(9) . . . . ?
C2 C1 C10 C9 -178.1(6) . . . . ?
C6 C5 C10 C1 -179.7(6) . . . . ?
C4 C5 C10 C1 0.1(8) . . . . ?
C6 C5 C10 C9 -2.6(8) . . . . ?
C4 C5 C10 C9 177.2(5) . . . . ?
C8 C9 C10 C1 179.4(6) . . . . ?
C8 C9 C10 C5 2.4(9) . . . . ?
C13 C11 C12 N1 0.1(9) . . . . ?
C12 C11 C13 C14 0.0(8) . . . . ?
C12 C11 C13 C16 -177.8(6) . . . . ?
C11 C13 C14 C15 0.1(8) . . . . ?
C16 C13 C14 C15 178.0(6) . . . . ?
C13 C14 C15 N1 -0.5(8) . . . . ?
C11 C13 C16 C17 -141.9(6) . . . . ?
C14 C13 C16 C17 40.4(10) . . . . ?
C11 C13 C16 C20 39.1(10) . . . . ?
C14 C13 C16 C20 -138.6(5) . . . . ?
C20 C16 C17 C18 2.5(8) . . . . ?
C13 C16 C17 C18 -176.5(6) . . . . ?
C16 C17 C18 N2 -0.9(8) . . . . ?
C17 C16 C20 C19 -2.3(8) . . . . ?
C13 C16 C20 C19 176.6(5) . . . . ?
N2 C19 C20 C16 0.6(8) . . . . ?
C14 C15 N1 C12 0.7(7) . . . . ?
C14 C15 N1 Ag1 176.2(4) . . . . ?
C11 C12 N1 C15 -0.5(8) . . . . ?
C11 C12 N1 Ag1 -175.8(4) . . . . ?
C20 C19 N2 C18 1.0(8) . . . . ?
C20 C19 N2 Ag1 177.3(4) . . . 1_554 ?
C17 C18 N2 C19 -0.9(8) . . . . ?
C17 C18 N2 Ag1 -177.1(4) . . . 1_554 ?
C9 C8 S1 O1 -118.2(6) . . . . ?
C7 C8 S1 O1 64.6(6) . . . . ?
C9 C8 S1 O2 10.0(7) . . . . ?
C7 C8 S1 O2 -167.2(5) . . . . ?
C9 C8 S1 O3 123.4(6) . . . . ?
C7 C8 S1 O3 -53.7(6) . . . . ?
